data_7024059
loop_
_publ_author_name
'Bruce, Michael I.'
'Zaitseva, Natasha N.'
'Skelton, Brian W.'
'White, Allan H.'
'Fox, Mark A.'
'Low, Paul J.'

_publ_section_title
;
 Syntheses and molecular structures of some tricobalt carbonyl clusters
 containing 2,4,6-trimethyl-1,3,5-trithiane.
;
_journal_issue 5
_journal_name_full 'Dalton transactions (Cambridge, England : 2003)'
_journal_page_first 1222
_journal_page_last 1234
_journal_paper_doi 10.1039/b909708b
_journal_volume 39
_journal_year 2010
_chemical_formula_moiety 'C18 H21 Co3 O6 S3 Si'
_chemical_formula_sum 'C18 H21 Co3 O6 S3 Si'
_chemical_formula_weight 634.41
_chemical_name_systematic
;
?
;
_space_group_IT_number 86
_symmetry_cell_setting tetragonal
_symmetry_space_group_name_Hall '-P 4bc'
_symmetry_space_group_name_H-M 'P 42/n :2'
_atom_sites_solution_hydrogens geom
_atom_sites_solution_primary direct
_atom_sites_solution_secondary difmap
_audit_creation_date 2009-05-16T20:31:29-00:00
_audit_creation_method 'WinGX routine CIF_UPDATE'
_cell_angle_alpha 90
_cell_angle_beta 90
_cell_angle_gamma 90
_cell_formula_units_Z 8
_cell_length_a 19.192(4)
_cell_length_b 19.192(4)
_cell_length_c 14.169(3)
_cell_measurement_reflns_used 7230
_cell_measurement_temperature 170(2)
_cell_measurement_theta_max 28.85
_cell_measurement_theta_min 2.63
_cell_volume 5218.9(19)
_computing_cell_refinement 'Siemens SAINT (Siemens, 1995)'
_computing_data_collection 'Siemens SMART (Siemens, 1995)'
_computing_data_reduction 'xtal ADDREF SORTRF'
_computing_molecular_graphics OrtepII
_computing_publication_material WinGX
_computing_structure_refinement 'SHELXL-97 (Sheldrick, 2008)'
_computing_structure_solution xtal
_diffrn_ambient_temperature 170(2)
_diffrn_measured_fraction_theta_full 0.996
_diffrn_measured_fraction_theta_max 0.996
_diffrn_measurement_device_type
;
Bruker SMART CCD diffractometer
;
_diffrn_measurement_method '\w scans'
_diffrn_radiation_monochromator graphite
_diffrn_radiation_type MoK\a
_diffrn_radiation_wavelength 0.71073
_diffrn_reflns_av_R_equivalents .064
_diffrn_reflns_av_unetI/netI 0.0335
_diffrn_reflns_limit_h_max 22
_diffrn_reflns_limit_h_min -22
_diffrn_reflns_limit_k_max 22
_diffrn_reflns_limit_k_min -22
_diffrn_reflns_limit_l_max 16
_diffrn_reflns_limit_l_min -16
_diffrn_reflns_number 40734
_diffrn_reflns_theta_full 25.05
_diffrn_reflns_theta_max 25.05
_diffrn_reflns_theta_min 1.5
_exptl_absorpt_coefficient_mu 2.2
_exptl_absorpt_correction_T_max 0.84
_exptl_absorpt_correction_T_min 0.37
_exptl_absorpt_correction_type multi-scan
_exptl_absorpt_process_details
;
SADABS; Sheldrick, 1996
;
_exptl_crystal_colour dark_red
_exptl_crystal_density_diffrn 1.615
_exptl_crystal_density_method 'not measured'
_exptl_crystal_description plate
_exptl_crystal_F_000 2560
_exptl_crystal_size_max .21
_exptl_crystal_size_mid .21
_exptl_crystal_size_min .08
_refine_diff_density_max 0.81
_refine_diff_density_min -0.631
_refine_diff_density_rms 0.116
_refine_ls_extinction_method none
_refine_ls_goodness_of_fit_ref 1.162
_refine_ls_hydrogen_treatment constr
_refine_ls_matrix_type full
_refine_ls_number_parameters 286
_refine_ls_number_reflns 4616
_refine_ls_number_restraints 0
_refine_ls_restrained_S_all 1.162
_refine_ls_R_factor_all 0.062
_refine_ls_R_factor_gt 0.0504
_refine_ls_shift/su_max 0.024
_refine_ls_shift/su_mean 0.001
_refine_ls_structure_factor_coef Fsqd
_refine_ls_weighting_details 'calc w=1/[\s^2^(Fo^2^)+(0.0501P)^2^+12.7054P] where P=(Fo^2^+2Fc^2^)/3'
_refine_ls_weighting_scheme calc
_refine_ls_wR_factor_gt 0.113
_refine_ls_wR_factor_ref 0.1164
_reflns_number_gt 3906
_reflns_number_total 4616
_reflns_threshold_expression I>2\s(I)
_cod_data_source_file b909708b.txt
_cod_data_source_block br1174
_cod_original_sg_symbol_Hall -p_4bc
_cod_original_sg_symbol_H-M P_42/n:2
_cod_database_code 7024059

loop_
_symmetry_equiv_pos_as_xyz
'x, y, z'
'-x+1/2, -y+1/2, z'
'-y, x+1/2, z+1/2'
'y+1/2, -x, z+1/2'
'-x, -y, -z'
'x-1/2, y-1/2, -z'
'y, -x-1/2, -z-1/2'
'-y-1/2, x, -z-1/2'

loop_
_atom_site_label
_atom_site_type_symbol
_atom_site_fract_x
_atom_site_fract_y
_atom_site_fract_z
_atom_site_U_iso_or_equiv
_atom_site_adp_type
_atom_site_occupancy
_atom_site_symmetry_multiplicity
_atom_site_calc_flag
_atom_site_refinement_flags
Co1 Co 0.30165(3) 0.46690(3) 0.06744(4) 0.02087(17) Uani 1 1 d .
Co2 Co 0.27388(3) 0.59095(3) 0.03086(4) 0.02080(17) Uani 1 1 d .
Co3 Co 0.17753(3) 0.50678(3) 0.06622(4) 0.01918(16) Uani 1 1 d .
S1 S 0.32279(6) 0.48061(6) 0.22567(8) 0.0233(3) Uani 1 1 d .
S2 S 0.28887(6) 0.63285(6) 0.18116(8) 0.0237(3) Uani 1 1 d .
S3 S 0.17044(6) 0.53063(6) 0.22462(7) 0.0234(3) Uani 1 1 d .
C11 C 0.2803(3) 0.3761(3) 0.0600(4) 0.0376(13) Uani 1 1 d .
O11 O 0.2661(3) 0.3187(2) 0.0516(4) 0.0807(18) Uani 1 1 d .
C12 C 0.3868(3) 0.4591(3) 0.0126(4) 0.0364(13) Uani 1 1 d .
O12 O 0.4378(2) 0.4506(3) -0.0278(3) 0.0636(13) Uani 1 1 d .
C21 C 0.3578(3) 0.6110(3) -0.0204(3) 0.0294(12) Uani 1 1 d .
O21 O 0.4104(2) 0.6232(2) -0.0567(3) 0.0482(11) Uani 1 1 d .
C22 C 0.2216(3) 0.6567(3) -0.0266(3) 0.0320(12) Uani 1 1 d .
O22 O 0.1879(2) 0.6961(2) -0.0673(3) 0.0544(12) Uani 1 1 d .
C31 C 0.1070(2) 0.5545(3) 0.0124(3) 0.0263(11) Uani 1 1 d .
O31 O 0.0625(2) 0.5825(2) -0.0282(3) 0.0462(10) Uani 1 1 d .
C32 C 0.1352(3) 0.4224(3) 0.0648(3) 0.0269(11) Uani 1 1 d .
O32 O 0.1074(2) 0.3693(2) 0.0609(3) 0.0414(9) Uani 1 1 d .
C1 C 0.2377(2) 0.4789(3) 0.2865(3) 0.0278(11) Uani 1 1 d .
H1 H 0.244 0.4988 0.3511 0.033 Uiso 1 1 calc R
C2 C 0.3461(3) 0.5724(2) 0.2452(3) 0.0255(10) Uani 1 1 d .
H2 H 0.341 0.5823 0.3142 0.031 Uiso 1 1 calc R
C3 C 0.2070(2) 0.6182(3) 0.2460(3) 0.0271(11) Uani 1 1 d .
H3 H 0.2166 0.6231 0.3151 0.033 Uiso 1 1 calc R
C4 C 0.2131(3) 0.4031(3) 0.2968(4) 0.0406(14) Uani 1 1 d .
H4A H 0.2079 0.3821 0.2342 0.061 Uiso 1 1 calc R
H4B H 0.1682 0.4021 0.3297 0.061 Uiso 1 1 calc R
H4C H 0.2476 0.3767 0.3332 0.061 Uiso 1 1 calc R
C5 C 0.4227(3) 0.5847(3) 0.2186(4) 0.0345(12) Uani 1 1 d .
H5A H 0.4285 0.5788 0.1503 0.052 Uiso 1 1 calc R
H5B H 0.4522 0.5511 0.2519 0.052 Uiso 1 1 calc R
H5C H 0.4362 0.6322 0.2364 0.052 Uiso 1 1 calc R
C6 C 0.1531(3) 0.6731(3) 0.2174(4) 0.0398(13) Uani 1 1 d .
H6A H 0.1714 0.7197 0.2308 0.06 Uiso 1 1 calc R
H6B H 0.11 0.6657 0.2533 0.06 Uiso 1 1 calc R
H6C H 0.1432 0.6689 0.1497 0.06 Uiso 1 1 calc R
C10 C 0.2467(2) 0.5070(2) -0.0315(3) 0.0200(9) Uani 1 1 d .
C20 C 0.2480(2) 0.4881(2) -0.1291(3) 0.0233(10) Uani 1 1 d .
C30 C 0.2547(3) 0.4714(3) -0.2120(3) 0.0270(11) Uani 1 1 d .
Si Si 0.28617(7) 0.44295(7) -0.32994(8) 0.0270(3) Uani 1 1 d .
C101 C 0.2502(3) 0.5015(3) -0.4243(3) 0.0375(13) Uani 1 1 d .
H10A H 0.2014 0.4894 -0.4363 0.056 Uiso 1 1 calc R
H10B H 0.2773 0.4955 -0.4824 0.056 Uiso 1 1 calc R
H10C H 0.2532 0.5501 -0.4035 0.056 Uiso 1 1 calc R
C102 C 0.3842(3) 0.4481(3) -0.3224(4) 0.0459(15) Uani 1 1 d .
H10D H 0.3981 0.4955 -0.3046 0.069 Uiso 1 1 calc R
H10E H 0.4045 0.4365 -0.3839 0.069 Uiso 1 1 calc R
H10F H 0.4011 0.4151 -0.2749 0.069 Uiso 1 1 calc R
C103 C 0.2560(4) 0.3513(3) -0.3545(4) 0.0511(16) Uani 1 1 d .
H10G H 0.2774 0.3193 -0.3089 0.077 Uiso 1 1 calc R
H10H H 0.2697 0.3378 -0.4186 0.077 Uiso 1 1 calc R
H10I H 0.2051 0.3489 -0.3486 0.077 Uiso 1 1 calc R

loop_
_atom_site_aniso_label
_atom_site_aniso_U_11
_atom_site_aniso_U_22
_atom_site_aniso_U_33
_atom_site_aniso_U_23
_atom_site_aniso_U_13
_atom_site_aniso_U_12
Co1 0.0258(3) 0.0248(3) 0.0120(3) -0.0017(2) -0.0037(2) 0.0009(3)
Co2 0.0296(4) 0.0250(3) 0.0077(3) 0.0022(2) -0.0024(2) -0.0033(3)
Co3 0.0242(3) 0.0263(3) 0.0070(3) -0.0003(2) -0.0021(2) -0.0018(2)
S1 0.0279(6) 0.0286(6) 0.0135(5) 0.0041(4) -0.0063(4) -0.0028(5)
S2 0.0330(7) 0.0255(6) 0.0126(5) -0.0030(4) -0.0023(5) -0.0043(5)
S3 0.0262(6) 0.0362(7) 0.0078(5) -0.0023(4) 0.0006(4) -0.0037(5)
C11 0.039(3) 0.035(3) 0.039(3) 0.001(2) -0.019(2) 0.003(2)
O11 0.080(4) 0.020(2) 0.142(5) -0.013(3) -0.044(3) -0.004(2)
C12 0.034(3) 0.046(3) 0.030(3) -0.008(2) -0.006(2) 0.004(2)
O12 0.039(3) 0.082(3) 0.070(3) -0.016(3) 0.015(2) 0.010(2)
C21 0.048(3) 0.034(3) 0.007(2) 0.0032(19) -0.008(2) -0.008(2)
O21 0.044(2) 0.075(3) 0.026(2) 0.0108(19) 0.0066(18) -0.020(2)
C22 0.047(3) 0.027(3) 0.022(3) 0.002(2) -0.010(2) -0.013(2)
O22 0.064(3) 0.043(2) 0.057(3) 0.021(2) -0.032(2) -0.001(2)
C31 0.028(3) 0.037(3) 0.013(2) -0.001(2) 0.0044(19) 0.002(2)
O31 0.042(2) 0.063(3) 0.034(2) 0.0134(19) -0.0080(18) 0.015(2)
C32 0.034(3) 0.040(3) 0.006(2) 0.0022(19) -0.0080(19) -0.001(2)
O32 0.056(3) 0.039(2) 0.029(2) 0.0009(16) -0.0084(18) -0.0207(19)
C1 0.029(3) 0.044(3) 0.010(2) 0.004(2) 0.0009(19) -0.009(2)
C2 0.037(3) 0.030(3) 0.009(2) -0.0013(18) -0.0047(19) -0.005(2)
C3 0.030(3) 0.036(3) 0.015(2) -0.009(2) 0.0044(19) -0.003(2)
C4 0.044(3) 0.051(4) 0.027(3) 0.019(2) -0.011(2) -0.018(3)
C5 0.030(3) 0.044(3) 0.029(3) -0.001(2) -0.007(2) -0.012(2)
C6 0.044(3) 0.039(3) 0.036(3) -0.011(2) 0.002(3) 0.007(3)
C10 0.023(2) 0.026(2) 0.011(2) -0.0020(18) -0.0022(17) -0.0003(19)
C20 0.028(3) 0.034(3) 0.008(2) -0.0019(18) -0.0028(18) 0.000(2)
C30 0.032(3) 0.036(3) 0.014(2) -0.001(2) 0.0013(19) -0.002(2)
Si 0.0393(8) 0.0360(8) 0.0057(6) -0.0036(5) 0.0000(5) 0.0025(6)
C101 0.044(3) 0.054(4) 0.014(2) 0.001(2) -0.003(2) 0.000(3)
C102 0.046(3) 0.071(4) 0.021(3) -0.006(3) -0.003(2) 0.013(3)
C103 0.081(5) 0.038(3) 0.034(3) -0.010(3) 0.014(3) -0.008(3)

loop_
_atom_type_symbol
_atom_type_description
_atom_type_scat_dispersion_real
_atom_type_scat_dispersion_imag
_atom_type_scat_source
C C 0.0033 0.0016 'International Tables Vol C Tables 4.2.6.8 and 6.1.1.4'
H H 0 0 'International Tables Vol C Tables 4.2.6.8 and 6.1.1.4'
Co Co 0.3494 0.9721 'International Tables Vol C Tables 4.2.6.8 and 6.1.1.4'
O O 0.0106 0.006 'International Tables Vol C Tables 4.2.6.8 and 6.1.1.4'
S S 0.1246 0.1234 'International Tables Vol C Tables 4.2.6.8 and 6.1.1.4'
Si Si 0.0817 0.0704 'International Tables Vol C Tables 4.2.6.8 and 6.1.1.4'

loop_
_geom_angle_atom_site_label_1
_geom_angle_atom_site_label_2
_geom_angle_atom_site_label_3
_geom_angle
C11 Co1 C12 95.7(3)
C11 Co1 C10 102.8(2)
C12 Co1 C10 102.4(2)
C11 Co1 S1 102.10(18)
C12 Co1 S1 105.57(17)
C10 Co1 S1 140.05(14)
C11 Co1 Co2 150.07(16)
C12 Co1 Co2 100.49(18)
C10 Co1 Co2 49.22(13)
S1 Co1 Co2 97.55(4)
C11 Co1 Co3 94.57(18)
C12 Co1 Co3 151.54(17)
C10 Co1 Co3 49.30(13)
S1 Co1 Co3 98.05(4)
Co2 Co1 Co3 60.21(2)
C22 Co2 C21 99.5(2)
C22 Co2 C10 103.2(2)
C21 Co2 C10 103.7(2)
C22 Co2 S2 104.06(16)
C21 Co2 S2 100.73(14)
C10 Co2 S2 139.40(14)
C22 Co2 Co1 151.55(16)
C21 Co2 Co1 95.52(16)
C10 Co2 Co1 49.42(13)
S2 Co2 Co1 96.60(4)
C22 Co2 Co3 97.48(16)
C21 Co2 Co3 151.02(16)
C10 Co2 Co3 49.24(13)
S2 Co2 Co3 97.64(4)
Co1 Co2 Co3 60.05(2)
C31 Co3 C32 96.5(2)
C31 Co3 C10 102.31(19)
C32 Co3 C10 107.7(2)
C31 Co3 S3 105.50(15)
C32 Co3 S3 99.34(14)
C10 Co3 S3 138.32(13)
C31 Co3 Co1 150.81(15)
C32 Co3 Co1 98.82(16)
C10 Co3 Co1 49.23(13)
S3 Co3 Co1 96.36(4)
C31 Co3 Co2 98.17(16)
C32 Co3 Co2 154.79(16)
C10 Co3 Co2 48.98(13)
S3 Co3 Co2 96.36(4)
Co1 Co3 Co2 59.74(2)
C2 S1 C1 99.3(2)
C2 S1 Co1 107.47(14)
C1 S1 Co1 107.30(15)
C2 S2 C3 99.6(2)
C2 S2 Co2 108.19(15)
C3 S2 Co2 107.62(15)
C3 S3 C1 98.4(2)
C3 S3 Co3 108.65(15)
C1 S3 Co3 108.36(16)
O11 C11 Co1 177.4(5)
O12 C12 Co1 174.1(5)
O21 C21 Co2 177.2(4)
O22 C22 Co2 176.2(5)
O31 C31 Co3 175.0(4)
O32 C32 Co3 177.6(4)
C4 C1 S1 109.4(4)
C4 C1 S3 109.9(3)
S1 C1 S3 112.7(2)
C4 C1 H1 108.2
S1 C1 H1 108.2
S3 C1 H1 108.2
C5 C2 S2 110.7(3)
C5 C2 S1 110.1(3)
S2 C2 S1 112.7(2)
C5 C2 H2 107.7
S2 C2 H2 107.7
S1 C2 H2 107.7
C6 C3 S2 109.8(4)
C6 C3 S3 109.0(3)
S2 C3 S3 112.4(2)
C6 C3 H3 108.5
S2 C3 H3 108.5
S3 C3 H3 108.5
C1 C4 H4A 109.5
C1 C4 H4B 109.5
H4A C4 H4B 109.5
C1 C4 H4C 109.5
H4A C4 H4C 109.5
H4B C4 H4C 109.5
C2 C5 H5A 109.5
C2 C5 H5B 109.5
H5A C5 H5B 109.5
C2 C5 H5C 109.5
H5A C5 H5C 109.5
H5B C5 H5C 109.5
C3 C6 H6A 109.5
C3 C6 H6B 109.5
H6A C6 H6B 109.5
C3 C6 H6C 109.5
H6A C6 H6C 109.5
H6B C6 H6C 109.5
C20 C10 Co2 131.1(3)
C20 C10 Co1 126.6(3)
Co2 C10 Co1 81.36(17)
C20 C10 Co3 135.2(3)
Co2 C10 Co3 81.77(17)
Co1 C10 Co3 81.47(17)
C30 C20 C10 174.9(5)
C20 C30 Si 166.8(4)
C30 Si C101 110.2(2)
C30 Si C103 109.9(2)
C101 Si C103 108.3(3)
C30 Si C102 104.9(2)
C101 Si C102 112.0(3)
C103 Si C102 111.5(3)
Si C101 H10A 109.5
Si C101 H10B 109.5
H10A C101 H10B 109.5
Si C101 H10C 109.5
H10A C101 H10C 109.5
H10B C101 H10C 109.5
Si C102 H10D 109.5
Si C102 H10E 109.5
H10D C102 H10E 109.5
Si C102 H10F 109.5
H10D C102 H10F 109.5
H10E C102 H10F 109.5
Si C103 H10G 109.5
Si C103 H10H 109.5
H10G C103 H10H 109.5
Si C103 H10I 109.5
H10G C103 H10I 109.5
H10H C103 H10I 109.5

loop_
_geom_bond_atom_site_label_1
_geom_bond_atom_site_label_2
_geom_bond_distance
Co1 C11 1.793(6)
Co1 C12 1.816(6)
Co1 C10 1.916(4)
Co1 S1 2.2937(13)
Co1 Co2 2.4942(10)
Co1 Co3 2.5020(10)
Co2 C22 1.806(5)
Co2 C21 1.808(5)
Co2 C10 1.910(4)
Co2 S2 2.2946(13)
Co2 Co3 2.5060(10)
Co3 C31 1.804(5)
Co3 C32 1.812(5)
Co3 C10 1.918(4)
Co3 S3 2.2947(13)
S1 C2 1.838(5)
S1 C1 1.848(5)
S2 C2 1.837(5)
S2 C3 1.842(5)
S3 C3 1.846(5)
S3 C1 1.849(5)
C11 O11 1.142(7)
C12 O12 1.145(7)
C21 O21 1.158(6)
C22 O22 1.149(6)
C31 O31 1.161(6)
C32 O32 1.151(6)
C1 C4 1.536(7)
C1 H1 1
C2 C5 1.537(7)
C2 H2 1
C3 C6 1.532(7)
C3 H3 1
C4 H4A 0.98
C4 H4B 0.98
C4 H4C 0.98
C5 H5A 0.98
C5 H5B 0.98
C5 H5C 0.98
C6 H6A 0.98
C6 H6B 0.98
C6 H6C 0.98
C10 C20 1.429(6)
C20 C30 1.224(6)
C30 Si 1.859(5)
Si C101 1.879(5)
Si C103 1.885(6)
Si C102 1.888(6)
C101 H10A 0.98
C101 H10B 0.98
C101 H10C 0.98
C102 H10D 0.98
C102 H10E 0.98
C102 H10F 0.98
C103 H10G 0.98
C103 H10H 0.98
C103 H10I 0.98
